data_9013862
loop_
_publ_author_name
'Camara, F.'
'Nestola, F.'
'Angel, R. J.'
'Ohashi, H.'

_publ_section_title
;
 Spontaneous strain variations through the low-temperature displacive
 phase transition of LiGaSi2O6 clinopyroxene
 Note: T = 250 K
;
_journal_name_full 'European Journal of Mineralogy'
_journal_page_first 599
_journal_page_last 614
_journal_paper_doi 10.1127/0935-1221/2009/0021-1926
_journal_volume 21
_journal_year 2009
_chemical_compound_source Synthetic
_chemical_formula_structural LiGa(Si2O6)
_chemical_formula_sum 'Ga Li O6 Si2'
_space_group_IT_number 14
_symmetry_space_group_name_Hall '-P 2ybc'
_symmetry_space_group_name_H-M 'P 1 21/c 1'
_cell_angle_alpha 90
_cell_angle_beta 109.99
_cell_angle_gamma 90
_cell_length_a 9.5277
_cell_length_b 8.5722
_cell_length_c 5.2512
_cell_formula_units_Z 4
_cell_volume 403.044
_database_code_amcsd 0007308
_diffrn_ambient_temperature 250
_exptl_crystal_density_diffrn 3.771
_cod_original_formula_sum 'Li Ga Si2 O6'
_cod_database_code 9013862
_amcsd_formula_title LiGaSi2O6

loop_
_space_group_symop_operation_xyz
x,y,z
x,1/2-y,1/2+z
-x,1/2+y,1/2-z
-x,-y,-z

loop_
_atom_site_aniso_label
_atom_site_aniso_U_11
_atom_site_aniso_U_22
_atom_site_aniso_U_33
_atom_site_aniso_U_12
_atom_site_aniso_U_13
_atom_site_aniso_U_23
LiM2 0.01200 0.01900 0.01300 0.00320 0.00700 -0.00070
GaM1 0.00483 0.00420 0.00433 -0.00019 0.00139 -0.00003
SiA 0.00390 0.00430 0.00320 -0.00030 0.00080 0.00020
SiB 0.00460 0.00380 0.00400 -0.00040 0.00170 0.00000
O1A 0.00540 0.00610 0.00570 -0.00170 0.00190 -0.00090
O1B 0.00580 0.00510 0.00540 -0.00100 0.00200 -0.00020
O2A 0.01090 0.00550 0.01160 -0.00250 0.00670 -0.00170
O2B 0.00890 0.00730 0.00790 -0.00320 0.00420 -0.00250
O3A 0.00750 0.00980 0.00900 0.00030 0.00390 0.00330
O3B 0.00550 0.01400 0.00540 0.00130 0.00050 0.00400

loop_
_atom_site_label
_atom_site_fract_x
_atom_site_fract_y
_atom_site_fract_z
_atom_site_U_iso_or_equiv
LiM2 0.25040 0.01370 0.23990 0.01400
GaM1 0.25017 0.65096 0.23818 0.00449
SiA 0.04725 0.34081 0.26917 0.00390
SiB 0.54816 0.84063 0.25108 0.00407
O1A 0.86390 0.33230 0.15430 0.00570
O1B 0.36490 0.83357 0.13220 0.00540
O2A 0.11500 0.51200 0.31170 0.00860
O2B 0.61970 1.00810 0.34490 0.00770
O3A 0.10830 0.26290 0.57150 0.00850
O3B 0.60647 0.72840 0.51770 0.00870

loop_
_cod_related_entry_id
_cod_related_entry_database
_cod_related_entry_code
1 AMCSD 0007308
